data_7248606
loop_
_publ_author_name
'Le, Phong Q.'
'Dinh, Van M.'
'Nguyen, Huong D. T.'
'Ha, Hiep Q.'
'Truong, Thanh V.'

_publ_section_title
;
 Iodine-promoted amide formation via oxidative cleavage of indoles: novel
 quinazoline-4(3H)-one and tryptanthrin syntheses
;
_journal_issue 22
_journal_name_full 'RSC Advances'
_journal_page_first 15597
_journal_page_last 15603
_journal_paper_doi 10.1039/D4RA01807A
_journal_volume 14
_journal_year 2024
_chemical_formula_moiety 'C20 H13 Br N2 O'
_chemical_formula_sum 'C20 H13 Br N2 O'
_chemical_formula_weight 377.24
_space_group_crystal_system monoclinic
_space_group_IT_number 14
_space_group_name_Hall '-P 2ybc'
_space_group_name_H-M_alt 'P 1 21/c 1'
_symmetry_Int_Tables_number 14
_audit_creation_date 2018-02-08
_audit_creation_method
;
Olex2 1.2
(compiled 2017.08.10 svn.r3458 for OlexSys, GUI svn.r5381)
;
_audit_update_record
;
2021-01-19 deposited with the CCDC.	2024-04-30 downloaded from the CCDC.
;
_cell_angle_alpha 90
_cell_angle_beta 95.688(2)
_cell_angle_gamma 90
_cell_formula_units_Z 8
_cell_length_a 12.0685(4)
_cell_length_b 14.1345(4)
_cell_length_c 18.6642(6)
_cell_measurement_reflns_used 9827
_cell_measurement_theta_max 28.26
_cell_measurement_theta_min 2.90
_cell_volume 3168.10(17)
_computing_molecular_graphics 'Olex2 (Dolomanov et al., 2009)'
_computing_publication_material 'Olex2 (Dolomanov et al., 2009)'
_computing_structure_refinement 'olex2.refine (Bourhis et al., 2015)'
_diffrn_ambient_temperature 0.0
_diffrn_measured_fraction_theta_full 0.9967
_diffrn_measured_fraction_theta_max 0.9967
_diffrn_measurement_device_type 'Bruker APEX-II CCD'
_diffrn_measurement_method '\f and \w scans'
_diffrn_radiation_type 'Mo K\a'
_diffrn_radiation_wavelength 0.71073
_diffrn_reflns_av_R_equivalents 0.0607
_diffrn_reflns_av_unetI/netI 0.0276
_diffrn_reflns_limit_h_max 16
_diffrn_reflns_limit_h_min -16
_diffrn_reflns_limit_k_max 18
_diffrn_reflns_limit_k_min -18
_diffrn_reflns_limit_l_max 24
_diffrn_reflns_limit_l_min -24
_diffrn_reflns_number 96733
_diffrn_reflns_theta_full 28.3516
_diffrn_reflns_theta_max 28.35
_diffrn_reflns_theta_min 2.88
_diffrn_standards_number 0
_exptl_absorpt_coefficient_mu 2.603
_exptl_absorpt_correction_type none
_exptl_crystal_colour yellow
_exptl_crystal_density_diffrn 1.5817
_exptl_crystal_F_000 1518.3487
_exptl_crystal_size_max 0.35
_exptl_crystal_size_mid 0.3
_exptl_crystal_size_min 0.1
_refine_diff_density_max 0.5308
_refine_diff_density_min -0.6436
_refine_diff_density_rms 0.1155
_refine_ls_d_res_high 0.7483
_refine_ls_d_res_low 7.0672
_refine_ls_goodness_of_fit_ref 1.0404
_refine_ls_hydrogen_treatment constr
_refine_ls_matrix_type full
_refine_ls_number_constraints 52
_refine_ls_number_parameters 433
_refine_ls_number_reflns 7882
_refine_ls_number_restraints 0
_refine_ls_restrained_S_all 1.0404
_refine_ls_R_factor_all 0.0492
_refine_ls_R_factor_gt 0.0306
_refine_ls_shift/su_max 0.0008
_refine_ls_shift/su_mean 0.0002
_refine_ls_structure_factor_coef Fsqd
_refine_ls_weighting_details 'w=1/[\s^2^(Fo^2^)+(0.0265P)^2^+2.2905P] where P=(Fo^2^+2Fc^2^)/3'
_refine_ls_weighting_scheme calc
_refine_ls_wR_factor_gt 0.0618
_refine_ls_wR_factor_ref 0.0690
_reflns_Friedel_coverage 0.0
_reflns_limit_h_max 16
_reflns_limit_h_min -16
_reflns_limit_k_max 18
_reflns_limit_k_min 0
_reflns_limit_l_max 24
_reflns_limit_l_min 0
_reflns_number_gt 6176
_reflns_number_total 7882
_reflns_threshold_expression I>=2u(I)
_cod_data_source_file d4ra01807a2.cif
_cod_data_source_block L5_test_a
_cod_depositor_comments
;

2024-06-28
Z value and formula fixed to values more according to usual
chemical conventions.                 miguel
;
_cod_original_formula_sum 'C40 H26 Br2 N4 O2'
_cod_original_formula_weight 754.48
_cod_original_formula_moiety '2(C20 H13 Br N2 O)'
_cod_original_formula_units_Z 4
_cod_database_code 7248606
_olex2_refinement_description
;
1. Fixed Uiso
 At 1.2 times of:
  All C(H) groups
2. Others
 Fixed Sof: Br1(0.5)
3.a Aromatic/amide H refined with riding coordinates:
 C00U(H00U), C00O(H00O), C00N(H00N), C00H(H00H), C018(H018), C017(H017),
 C01B(H01B), C01A(H01A), C014(H014), C00Y(H00Y), C00T(H00T), C00Q(H00Q),
 C00S(H00S), C011(H011), C00W(H00W), C00D(H00D), C00A(H00A), C00Z(H00Z),
 C015(H015), C01C(H01C), C016(H016), C00K(H00K), C013(H013), C00X(H00X),
 C00V(H00V), C019(H019)
;
_olex2_submission_special_instructions 'No special instructions were received'

loop_
_space_group_symop_id
_space_group_symop_operation_xyz
1 x,y,z
2 -x,y+1/2,-z+1/2
3 -x,-y,-z
4 x,-y-1/2,z-1/2

loop_
_atom_site_label
_atom_site_type_symbol
_atom_site_fract_x
_atom_site_fract_y
_atom_site_fract_z
_atom_site_U_iso_or_equiv
_atom_site_adp_type
_atom_site_occupancy
_atom_site_refinement_flags_posn
Br01 Br 1.223066(17) -0.128264(13) 0.421148(11) 0.02556(6) Uani 1.000000 .
Br02 Br 0.536784(18) 0.633607(13) 0.113690(12) 0.03119(6) Uani 1.000000 .
O003 O 0.59203(11) 0.17787(10) 0.08831(8) 0.0245(3) Uani 1.000000 .
O004 O 1.22243(12) 0.31306(10) 0.48832(8) 0.0286(3) Uani 1.000000 .
N005 N 0.94839(12) 0.40334(11) 0.36055(8) 0.0182(3) Uani 1.000000 .
N006 N 0.43578(12) 0.21424(10) 0.14249(8) 0.0165(3) Uani 1.000000 .
N007 N 1.06524(12) 0.28146(10) 0.41306(8) 0.0173(3) Uani 1.000000 .
N008 N 0.30461(13) 0.09895(11) 0.17152(8) 0.0196(3) Uani 1.000000 .
C009 C 0.50456(16) 0.50280(12) 0.12210(11) 0.0205(4) Uani 1.000000 .
C00A C 0.43102(15) 0.45967(13) 0.07069(10) 0.0201(4) Uani 1.000000 .
C00B C 0.46029(14) 0.31421(12) 0.13538(10) 0.0165(4) Uani 1.000000 .
C00C C 1.16675(15) -0.00234(12) 0.41628(11) 0.0197(4) Uani 1.000000 .
C00D C 0.40872(15) 0.36375(13) 0.07761(10) 0.0188(4) Uani 1.000000 .
C00E C 0.97086(14) 0.31475(12) 0.37088(9) 0.0160(4) Uani 1.000000 .
C00F C 1.01991(15) 0.46979(13) 0.39515(10) 0.0174(4) Uani 1.000000 .
C00G C 1.11273(15) 0.44337(13) 0.44207(10) 0.0175(4) Uani 1.000000 .
C00H C 1.13489(15) 0.03836(13) 0.47842(10) 0.0215(4) Uani 1.000000 .
C00I C 0.33819(14) 0.18546(13) 0.17014(9) 0.0167(4) Uani 1.000000 .
C00J C 0.37055(15) 0.03012(13) 0.14280(10) 0.0182(4) Uani 1.000000 .
C00K C 0.16510(15) 0.27932(13) 0.15794(10) 0.0204(4) Uani 1.000000 .
C00L C 1.09661(15) 0.18257(12) 0.41282(10) 0.0173(4) Uani 1.000000 .
C00M C 1.14059(15) 0.34342(13) 0.45190(10) 0.0193(4) Uani 1.000000 .
C00N C 1.09915(16) 0.13140(13) 0.47631(10) 0.0211(4) Uani 1.000000 .
C00O C 1.12750(15) 0.14102(13) 0.35064(10) 0.0200(4) Uani 1.000000 .
C00P C 0.26735(15) 0.26183(12) 0.19666(10) 0.0175(4) Uani 1.000000 .
C00Q C 1.06679(16) 0.63330(13) 0.41654(11) 0.0244(4) Uani 1.000000 .
C00R C 0.88945(14) 0.24476(12) 0.33751(10) 0.0170(4) Uani 1.000000 .
C00S C 0.99721(16) 0.56587(13) 0.38283(11) 0.0219(4) Uani 1.000000 .
C00T C 1.15869(16) 0.60718(14) 0.46411(11) 0.0231(4) Uani 1.000000 .
C00U C 1.16189(16) 0.04705(13) 0.35181(10) 0.0217(4) Uani 1.000000 .
C00V C 0.39614(17) -0.13376(13) 0.11282(11) 0.0250(4) Uani 1.000000 .
C00W C 0.53444(15) 0.35777(13) 0.18619(10) 0.0198(4) Uani 1.000000 .
C00X C 0.49731(17) -0.11199(13) 0.08604(11) 0.0251(4) Uani 1.000000 .
C00Y C 1.18102(16) 0.51278(13) 0.47691(10) 0.0207(4) Uani 1.000000 .
C00Z C 0.30054(16) 0.31592(13) 0.25737(10) 0.0215(4) Uani 1.000000 .
C010 C 0.50825(15) 0.14989(13) 0.11334(10) 0.0182(4) Uani 1.000000 .
C011 C 0.55685(16) 0.45342(13) 0.17985(10) 0.0217(4) Uani 1.000000 .
C012 C 0.47137(15) 0.05186(13) 0.11560(10) 0.0176(4) Uani 1.000000 .
C013 C 0.53498(16) -0.01995(13) 0.08735(10) 0.0221(4) Uani 1.000000 .
C014 C 0.85081(16) 0.25464(14) 0.26534(10) 0.0229(4) Uani 1.000000 .
C015 C 0.23245(17) 0.38764(14) 0.27829(11) 0.0247(4) Uani 1.000000 .
C016 C 0.09794(16) 0.35242(14) 0.17846(11) 0.0252(4) Uani 1.000000 .
C017 C 0.76222(17) 0.11540(14) 0.34696(12) 0.0289(5) Uani 1.000000 .
C018 C 0.84464(16) 0.17482(14) 0.37847(11) 0.0237(4) Uani 1.000000 .
C019 C 0.33330(16) -0.06424(13) 0.14115(11) 0.0226(4) Uani 1.000000 .
C01A C 0.76915(17) 0.19407(15) 0.23399(11) 0.0268(4) Uani 1.000000 .
C01B C 0.72487(17) 0.12507(14) 0.27483(12) 0.0283(4) Uani 1.000000 .
C01C C 0.13155(17) 0.40669(14) 0.23838(11) 0.0250(4) Uani 1.000000 .
H00U H 1.18168(16) 0.01725(13) 0.30927(10) 0.0260(5) Uiso 1.000000 R
H00O H 1.12521(15) 0.17656(13) 0.30731(10) 0.0240(4) Uiso 1.000000 R
H00N H 1.07632(16) 0.16024(13) 0.51841(10) 0.0253(5) Uiso 1.000000 R
H00H H 1.13750(15) 0.00301(13) 0.52185(10) 0.0258(5) Uiso 1.000000 R
H018 H 0.87045(16) 0.16777(14) 0.42794(11) 0.0284(5) Uiso 1.000000 R
H017 H 0.73132(17) 0.06790(14) 0.37501(12) 0.0347(5) Uiso 1.000000 R
H01B H 0.66860(17) 0.08408(14) 0.25343(12) 0.0339(5) Uiso 1.000000 R
H01A H 0.74386(17) 0.20025(15) 0.18437(11) 0.0321(5) Uiso 1.000000 R
H014 H 0.88025(16) 0.30291(14) 0.23730(10) 0.0274(5) Uiso 1.000000 R
H00Y H 1.24293(16) 0.49474(13) 0.50948(10) 0.0249(5) Uiso 1.000000 R
H00T H 1.20541(16) 0.65431(14) 0.48744(11) 0.0278(5) Uiso 1.000000 R
H00Q H 1.05208(16) 0.69843(13) 0.40733(11) 0.0292(5) Uiso 1.000000 R
H00S H 0.93425(16) 0.58456(13) 0.35142(11) 0.0263(5) Uiso 1.000000 R
H011 H 0.60718(16) 0.48447(13) 0.21452(10) 0.0260(5) Uiso 1.000000 R
H00W H 0.56984(15) 0.32235(13) 0.22523(10) 0.0238(5) Uiso 1.000000 R
H00D H 0.35850(15) 0.33260(13) 0.04293(10) 0.0226(4) Uiso 1.000000 R
H00A H 0.39633(15) 0.49494(13) 0.03132(10) 0.0241(5) Uiso 1.000000 R
H00Z H 0.36990(16) 0.30364(13) 0.28445(10) 0.0257(5) Uiso 1.000000 R
H015 H 0.25482(17) 0.42393(14) 0.32008(11) 0.0297(5) Uiso 1.000000 R
H01C H 0.08577(17) 0.45684(14) 0.25219(11) 0.0300(5) Uiso 1.000000 R
H016 H 0.02878(16) 0.36513(14) 0.15127(11) 0.0303(5) Uiso 1.000000 R
H00K H 0.14104(15) 0.24129(13) 0.11739(10) 0.0245(5) Uiso 1.000000 R
H013 H 0.60371(16) -0.00503(13) 0.06924(10) 0.0266(5) Uiso 1.000000 R
H00X H 0.54004(17) -0.16066(13) 0.06694(11) 0.0302(5) Uiso 1.000000 R
H00V H 0.37039(17) -0.19731(13) 0.11146(11) 0.0300(5) Uiso 1.000000 R
H019 H 0.26501(16) -0.08000(13) 0.15953(11) 0.0272(5) Uiso 1.000000 R

loop_
_atom_site_aniso_label
_atom_site_aniso_U_11
_atom_site_aniso_U_22
_atom_site_aniso_U_33
_atom_site_aniso_U_12
_atom_site_aniso_U_13
_atom_site_aniso_U_23
Br01 0.03130(11) 0.01493(9) 0.03079(11) 0.00238(8) 0.00480(8) 0.00090(8)
Br02 0.03740(12) 0.01374(10) 0.04273(13) -0.00361(8) 0.00549(10) -0.00120(8)
O003 0.0210(7) 0.0230(7) 0.0305(8) -0.0016(6) 0.0068(6) -0.0034(6)
O004 0.0285(7) 0.0211(7) 0.0333(8) 0.0013(6) -0.0122(6) 0.0009(6)
N005 0.0181(7) 0.0176(7) 0.0190(8) 0.0000(6) 0.0016(6) 0.0001(6)
N006 0.0167(7) 0.0137(7) 0.0189(8) -0.0013(6) 0.0008(6) 0.0001(6)
N007 0.0189(7) 0.0150(7) 0.0177(8) 0.0006(6) 0.0001(6) 0.0001(6)
N008 0.0205(8) 0.0175(7) 0.0206(8) -0.0008(6) 0.0007(6) 0.0008(6)
C009 0.0221(9) 0.0119(8) 0.0285(10) -0.0003(7) 0.0079(8) -0.0013(7)
C00A 0.0201(9) 0.0176(9) 0.0224(10) 0.0012(7) 0.0017(8) 0.0035(7)
C00B 0.0152(8) 0.0137(8) 0.0212(9) -0.0008(7) 0.0052(7) -0.0017(7)
C00C 0.0173(9) 0.0135(8) 0.0276(10) -0.0009(7) -0.0004(8) 0.0002(7)
C00D 0.0176(9) 0.0185(9) 0.0201(9) -0.0017(7) 0.0008(7) -0.0026(7)
C00E 0.0168(8) 0.0171(9) 0.0144(9) -0.0001(7) 0.0027(7) 0.0009(7)
C00F 0.0181(9) 0.0180(9) 0.0165(9) -0.0019(7) 0.0042(7) -0.0013(7)
C00G 0.0190(9) 0.0176(9) 0.0166(9) -0.0008(7) 0.0045(7) 0.0003(7)
C00H 0.0252(10) 0.0192(9) 0.0196(9) -0.0005(8) -0.0002(8) 0.0038(7)
C00I 0.0165(8) 0.0188(9) 0.0142(9) -0.0012(7) -0.0012(7) 0.0015(7)
C00J 0.0211(9) 0.0167(9) 0.0155(9) 0.0007(7) -0.0046(7) 0.0004(7)
C00K 0.0216(9) 0.0201(9) 0.0195(9) -0.0011(7) 0.0020(8) -0.0006(7)
C00L 0.0164(8) 0.0144(8) 0.0207(9) -0.0008(7) -0.0007(7) 0.0001(7)
C00M 0.0211(9) 0.0196(9) 0.0170(9) -0.0023(7) 0.0005(7) -0.0004(7)
C00N 0.0274(10) 0.0193(9) 0.0166(9) 0.0005(8) 0.0018(8) -0.0015(7)
C00O 0.0208(9) 0.0210(9) 0.0181(9) -0.0003(7) 0.0018(7) 0.0033(7)
C00P 0.0194(9) 0.0157(9) 0.0180(9) -0.0023(7) 0.0045(7) 0.0027(7)
C00Q 0.0271(10) 0.0158(9) 0.0306(11) -0.0005(8) 0.0053(8) -0.0001(8)
C00R 0.0161(8) 0.0155(8) 0.0195(9) 0.0018(7) 0.0024(7) -0.0001(7)
C00S 0.0206(9) 0.0188(9) 0.0260(10) 0.0006(7) 0.0007(8) 0.0015(8)
C00T 0.0240(10) 0.0207(9) 0.0250(10) -0.0060(8) 0.0040(8) -0.0040(8)
C00U 0.0229(9) 0.0220(9) 0.0206(10) 0.0015(8) 0.0042(8) -0.0028(8)
C00V 0.0320(11) 0.0130(9) 0.0277(10) -0.0001(8) -0.0082(8) 0.0014(8)
C00W 0.0198(9) 0.0199(9) 0.0194(9) 0.0000(7) 0.0003(7) 0.0004(7)
C00X 0.0331(11) 0.0173(9) 0.0237(10) 0.0077(8) -0.0034(8) -0.0005(8)
C00Y 0.0201(9) 0.0235(9) 0.0184(9) -0.0025(7) 0.0012(7) -0.0007(7)
C00Z 0.0226(9) 0.0223(9) 0.0194(9) -0.0022(8) 0.0020(8) 0.0011(7)
C010 0.0169(9) 0.0209(9) 0.0160(9) -0.0001(7) -0.0019(7) -0.0014(7)
C011 0.0203(9) 0.0215(9) 0.0234(10) -0.0047(7) 0.0028(8) -0.0053(8)
C012 0.0200(9) 0.0163(9) 0.0152(9) 0.0014(7) -0.0047(7) 0.0007(7)
C013 0.0242(10) 0.0204(9) 0.0211(10) 0.0039(8) -0.0011(8) 0.0003(8)
C014 0.0228(10) 0.0243(10) 0.0214(10) -0.0032(8) 0.0016(8) 0.0022(8)
C015 0.0314(11) 0.0235(10) 0.0204(10) -0.0045(8) 0.0083(8) -0.0060(8)
C016 0.0196(9) 0.0291(11) 0.0272(10) 0.0031(8) 0.0042(8) 0.0028(8)
C017 0.0234(10) 0.0223(10) 0.0407(12) -0.0048(8) 0.0014(9) 0.0091(9)
C018 0.0215(9) 0.0236(10) 0.0256(10) -0.0010(8) 0.0003(8) 0.0057(8)
C019 0.0233(10) 0.0186(9) 0.0245(10) -0.0022(7) -0.0054(8) 0.0026(8)
C01A 0.0248(10) 0.0302(11) 0.0240(11) -0.0020(8) -0.0039(8) -0.0043(8)
C01B 0.0212(10) 0.0202(10) 0.0422(12) -0.0027(8) -0.0037(9) -0.0052(9)
C01C 0.0279(10) 0.0226(10) 0.0267(11) 0.0034(8) 0.0130(8) -0.0011(8)

loop_
_atom_type_symbol
_atom_type_scat_dispersion_real
_atom_type_scat_dispersion_imag
_atom_type_scat_Cromer_Mann_a1
_atom_type_scat_Cromer_Mann_a2
_atom_type_scat_Cromer_Mann_a3
_atom_type_scat_Cromer_Mann_a4
_atom_type_scat_Cromer_Mann_b1
_atom_type_scat_Cromer_Mann_b2
_atom_type_scat_Cromer_Mann_b3
_atom_type_scat_Cromer_Mann_b4
_atom_type_scat_Cromer_Mann_c
_atom_type_scat_source
_atom_type_scat_dispersion_source
H 0.00000 0.00000 0.49300 0.32291 0.14019 0.04081 10.51090 26.12570 3.14236 57.79970 0.0030380000826 'International Tables Volume C Table 6.1.1.4 (pp. 500-502)' 'Henke, Gullikson and Davis, At. Data and Nucl. Data Tables, 1993, 54, 2'
C 0.00347 0.00161 2.31000 1.02000 1.58860 0.86500 20.84390 10.20750 0.56870 51.65120 0.215599998832 'International Tables Volume C Table 6.1.1.4 (pp. 500-502)' 'Henke, Gullikson and Davis, At. Data and Nucl. Data Tables, 1993, 54, 2'
Br -0.28346 2.55990 17.17890 5.23580 5.63770 3.98510 2.17230 16.57960 0.26090 41.43280 2.95569992065 'International Tables Volume C Table 6.1.1.4 (pp. 500-502)' 'Henke, Gullikson and Davis, At. Data and Nucl. Data Tables, 1993, 54, 2'
O 0.01158 0.00611 3.04850 2.28680 1.54630 0.86700 13.27710 5.70110 0.32390 32.90890 0.250800013542 'International Tables Volume C Table 6.1.1.4 (pp. 500-502)' 'Henke, Gullikson and Davis, At. Data and Nucl. Data Tables, 1993, 54, 2'
N 0.00653 0.00323 12.21260 3.13220 2.01250 1.16630 0.00570 9.89330 28.99750 0.58260 -11.5290002823 'International Tables Volume C Table 6.1.1.4 (pp. 500-502)' 'Henke, Gullikson and Davis, At. Data and Nucl. Data Tables, 1993, 54, 2'

loop_
_geom_angle_atom_site_label_1
_geom_angle_atom_site_label_2
_geom_angle_atom_site_label_3
_geom_angle
_geom_angle_site_symmetry_1
_geom_angle_site_symmetry_3
_geom_angle_publ_flag
C00F N005 C00E 118.29(16) . . ?
C00I N006 C00B 120.36(14) . . ?
C010 N006 C00B 116.95(14) . . ?
C010 N006 C00I 122.35(15) . . ?
C00L N007 C00E 121.38(15) . . ?
C00M N007 C00E 121.84(15) . . ?
C00M N007 C00L 116.46(15) . . ?
C00J N008 C00I 117.43(16) . . ?
C00A C009 Br02 119.64(14) . . ?
C011 C009 Br02 118.32(14) . . ?
C011 C009 C00A 122.04(17) . . ?
C00D C00A C009 118.83(17) . . ?
H00A C00A C009 120.59(11) . . ?
H00A C00A C00D 120.59(11) . . ?
C00D C00B N006 118.98(16) . . ?
C00W C00B N006 119.63(16) . . ?
C00W C00B C00D 121.38(17) . . ?
C00H C00C Br01 118.45(14) . . ?
C00U C00C Br01 119.73(14) . . ?
C00U C00C C00H 121.78(17) . . ?
C00B C00D C00A 119.37(17) . . ?
H00D C00D C00A 120.32(11) . . ?
H00D C00D C00B 120.32(10) . . ?
N007 C00E N005 123.83(16) . . ?
C00R C00E N005 117.53(16) . . ?
C00R C00E N007 118.62(15) . . ?
C00G C00F N005 122.06(16) . . ?
C00S C00F N005 118.46(17) . . ?
C00S C00F C00G 119.48(17) . . ?
C00M C00G C00F 119.74(16) . . ?
C00Y C00G C00F 120.05(17) . . ?
C00Y C00G C00M 120.16(17) . . ?
C00N C00H C00C 118.91(17) . . ?
H00H C00H C00C 120.54(11) . . ?
H00H C00H C00N 120.54(11) . . ?
N008 C00I N006 124.30(16) . . ?
C00P C00I N006 116.44(15) . . ?
C00P C00I N008 119.21(16) . . ?
C012 C00J N008 122.38(16) . . ?
C019 C00J N008 118.40(17) . . ?
C019 C00J C012 119.22(17) . . ?
C016 C00K C00P 120.07(18) . . ?
H00K C00K C00P 119.96(11) . . ?
H00K C00K C016 119.96(12) . . ?
C00N C00L N007 118.98(16) . . ?
C00O C00L N007 120.28(16) . . ?
C00O C00L C00N 120.69(17) . . ?
N007 C00M O004 120.87(17) . . ?
C00G C00M O004 125.05(17) . . ?
C00G C00M N007 114.06(16) . . ?
C00L C00N C00H 120.05(17) . . ?
H00N C00N C00H 119.97(11) . . ?
H00N C00N C00L 119.97(11) . . ?
C00U C00O C00L 119.77(17) . . ?
H00O C00O C00L 120.11(11) . . ?
H00O C00O C00U 120.11(11) . . ?
C00K C00P C00I 117.71(16) . . ?
C00Z C00P C00I 122.63(16) . . ?
C00Z C00P C00K 119.65(17) . . ?
C00T C00Q C00S 121.01(18) . . ?
H00Q C00Q C00S 119.50(12) . . ?
H00Q C00Q C00T 119.50(11) . . ?
C014 C00R C00E 118.95(16) . . ?
C018 C00R C00E 121.27(17) . . ?
C018 C00R C014 119.55(17) . . ?
C00Q C00S C00F 119.65(18) . . ?
H00S C00S C00F 120.18(11) . . ?
H00S C00S C00Q 120.18(11) . . ?
C00Y C00T C00Q 119.64(18) . . ?
H00T C00T C00Q 120.18(11) . . ?
H00T C00T C00Y 120.18(11) . . ?
C00O C00U C00C 118.75(17) . . ?
H00U C00U C00C 120.62(11) . . ?
H00U C00U C00O 120.62(11) . . ?
C019 C00V C00X 120.88(18) . . ?
H00V C00V C00X 119.56(11) . . ?
H00V C00V C019 119.56(12) . . ?
C011 C00W C00B 119.63(18) . . ?
H00W C00W C00B 120.19(11) . . ?
H00W C00W C011 120.19(11) . . ?
C013 C00X C00V 119.97(18) . . ?
H00X C00X C00V 120.01(11) . . ?
H00X C00X C013 120.01(12) . . ?
C00T C00Y C00G 120.16(18) . . ?
H00Y C00Y C00G 119.92(11) . . ?
H00Y C00Y C00T 119.92(11) . . ?
C015 C00Z C00P 120.02(18) . . ?
H00Z C00Z C00P 119.99(11) . . ?
H00Z C00Z C015 119.99(12) . . ?
N006 C010 O003 120.55(17) . . ?
C012 C010 O003 125.87(17) . . ?
C012 C010 N006 113.57(15) . . ?
C00W C011 C009 118.75(17) . . ?
H011 C011 C009 120.62(11) . . ?
H011 C011 C00W 120.62(11) . . ?
C010 C012 C00J 119.92(16) . . ?
C013 C012 C00J 120.29(17) . . ?
C013 C012 C010 119.72(17) . . ?
C012 C013 C00X 119.80(18) . . ?
H013 C013 C00X 120.10(12) . . ?
H013 C013 C012 120.10(11) . . ?
C01A C014 C00R 120.16(18) . . ?
H014 C014 C00R 119.92(11) . . ?
H014 C014 C01A 119.92(12) . . ?
C01C C015 C00Z 120.23(18) . . ?
H015 C015 C00Z 119.88(12) . . ?
H015 C015 C01C 119.88(11) . . ?
C01C C016 C00K 120.17(19) . . ?
H016 C016 C00K 119.92(12) . . ?
H016 C016 C01C 119.92(12) . . ?
C01B C017 C018 120.23(19) . . ?
H017 C017 C018 119.88(12) . . ?
H017 C017 C01B 119.88(12) . . ?
C017 C018 C00R 119.90(19) . . ?
H018 C018 C00R 120.05(11) . . ?
H018 C018 C017 120.05(12) . . ?
C00V C019 C00J 119.83(18) . . ?
H019 C019 C00J 120.08(11) . . ?
H019 C019 C00V 120.08(12) . . ?
C01B C01A C014 120.05(19) . . ?
H01A C01A C014 119.97(12) . . ?
H01A C01A C01B 119.97(12) . . ?
C01A C01B C017 120.09(19) . . ?
H01B C01B C017 119.95(12) . . ?
H01B C01B C01A 119.95(12) . . ?
C016 C01C C015 119.82(18) . . ?
H01C C01C C015 120.09(11) . . ?
H01C C01C C016 120.09(12) . . ?

loop_
_geom_bond_atom_site_label_1
_geom_bond_atom_site_label_2
_geom_bond_distance
_geom_bond_site_symmetry_2
_geom_bond_publ_flag
Br01 C00C 1.9042(18) . ?
Br02 C009 1.8990(18) . ?
O003 C010 1.221(2) . ?
O004 C00M 1.220(2) . ?
N005 C00E 1.292(2) . ?
N005 C00F 1.391(2) . ?
N006 C00B 1.453(2) . ?
N006 C00I 1.393(2) . ?
N006 C010 1.408(2) . ?
N007 C00E 1.400(2) . ?
N007 C00L 1.448(2) . ?
N007 C00M 1.410(2) . ?
N008 C00I 1.289(2) . ?
N008 C00J 1.397(2) . ?
C009 C00A 1.382(3) . ?
C009 C011 1.383(3) . ?
C00A C00D 1.391(3) . ?
C00A H00A 0.9500 . ?
C00B C00D 1.381(3) . ?
C00B C00W 1.382(3) . ?
C00C C00H 1.383(3) . ?
C00C C00U 1.387(3) . ?
C00D H00D 0.9500 . ?
C00E C00R 1.487(2) . ?
C00F C00G 1.402(3) . ?
C00F C00S 1.400(3) . ?
C00G C00M 1.460(3) . ?
C00G C00Y 1.399(3) . ?
C00H C00N 1.383(3) . ?
C00H H00H 0.9500 . ?
C00I C00P 1.492(2) . ?
C00J C012 1.398(3) . ?
C00J C019 1.407(3) . ?
C00K C00P 1.389(3) . ?
C00K C016 1.390(3) . ?
C00K H00K 0.9500 . ?
C00L C00N 1.386(3) . ?
C00L C00O 1.384(3) . ?
C00N H00N 0.9500 . ?
C00O C00U 1.391(3) . ?
C00O H00O 0.9500 . ?
C00P C00Z 1.392(3) . ?
C00Q C00S 1.380(3) . ?
C00Q C00T 1.400(3) . ?
C00Q H00Q 0.9500 . ?
C00R C014 1.388(3) . ?
C00R C018 1.391(3) . ?
C00S H00S 0.9500 . ?
C00T C00Y 1.377(3) . ?
C00T H00T 0.9500 . ?
C00U H00U 0.9500 . ?
C00V C00X 1.399(3) . ?
C00V C019 1.378(3) . ?
C00V H00V 0.9500 . ?
C00W C011 1.386(3) . ?
C00W H00W 0.9500 . ?
C00X C013 1.377(3) . ?
C00X H00X 0.9500 . ?
C00Y H00Y 0.9500 . ?
C00Z C015 1.385(3) . ?
C00Z H00Z 0.9500 . ?
C010 C012 1.457(2) . ?
C011 H011 0.9500 . ?
C012 C013 1.406(3) . ?
C013 H013 0.9500 . ?
C014 C01A 1.390(3) . ?
C014 H014 0.9500 . ?
C015 C01C 1.389(3) . ?
C015 H015 0.9500 . ?
C016 C01C 1.383(3) . ?
C016 H016 0.9500 . ?
C017 C018 1.387(3) . ?
C017 C01B 1.383(3) . ?
C017 H017 0.9500 . ?
C018 H018 0.9500 . ?
C019 H019 0.9500 . ?
C01A C01B 1.378(3) . ?
C01A H01A 0.9500 . ?
C01B H01B 0.9500 . ?
C01C H01C 0.9500 . ?
